data_4064584
loop_
_publ_author_name
'Demir, Selvan'
'Mueller, Thomas J.'
'Ziller, Joseph W.'
'Evans, William J.'

_publ_section_title
;
 \s Bond Metathesis Reactivity of Allyl Scandium Metallocenes with
 Diphenyldichalcogenides, PhEEPh (E = S, Se, Te)
;
_journal_issue 11
_journal_name_full Organometallics
_journal_page_first 3083
_journal_paper_doi 10.1021/om2001876
_journal_volume 30
_journal_year 2011
_chemical_formula_sum 'C28 H39 O Sc Te'
_chemical_formula_weight 564.15
_chemical_name_systematic
; 
 ? 
;
_space_group_IT_number 2
_symmetry_cell_setting triclinic
_symmetry_space_group_name_Hall '-P 1'
_symmetry_space_group_name_H-M 'P -1'
_atom_sites_solution_hydrogens geom
_atom_sites_solution_primary direct
_atom_sites_solution_secondary difmap
_audit_creation_method SHELXTL
_cell_angle_alpha 67.1803(4)
_cell_angle_beta 79.3325(4)
_cell_angle_gamma 76.4365(4)
_cell_formula_units_Z 4
_cell_length_a 9.3570(3)
_cell_length_b 16.8480(6)
_cell_length_c 18.5223(6)
_cell_measurement_reflns_used 9840
_cell_measurement_temperature 93(2)
_cell_measurement_theta_max 28.71
_cell_measurement_theta_min 2.25
_cell_volume 2601.89(15)
_computing_cell_refinement 'Bruker SAINT'
_computing_data_collection 'Bruker APEX2'
_computing_data_reduction 'Bruker SAINT'
_computing_molecular_graphics 'Bruker SHELXTL'
_computing_publication_material 'Bruker SHELXTL'
_computing_structure_refinement 'SHELXL-97 (Sheldrick, 2008)'
_computing_structure_solution 'SHELXS-97 (Sheldrick, 2008)'
_diffrn_ambient_temperature 93(2)
_diffrn_measured_fraction_theta_full 0.997
_diffrn_measured_fraction_theta_max 0.912
_diffrn_measurement_device_type 'Bruker APEX-II CCD'
_diffrn_measurement_method '\f and \w scans'
_diffrn_radiation_monochromator graphite
_diffrn_radiation_source 'fine-focus sealed tube'
_diffrn_radiation_type MoK\a
_diffrn_radiation_wavelength 0.71073
_diffrn_reflns_av_R_equivalents 0.0156
_diffrn_reflns_av_sigmaI/netI 0.0193
_diffrn_reflns_limit_h_max 12
_diffrn_reflns_limit_h_min -12
_diffrn_reflns_limit_k_max 22
_diffrn_reflns_limit_k_min -22
_diffrn_reflns_limit_l_max 24
_diffrn_reflns_limit_l_min -24
_diffrn_reflns_number 31273
_diffrn_reflns_theta_full 25.50
_diffrn_reflns_theta_max 28.85
_diffrn_reflns_theta_min 1.44
_exptl_absorpt_coefficient_mu 1.399
_exptl_absorpt_correction_T_max 0.8774
_exptl_absorpt_correction_T_min 0.6213
_exptl_absorpt_correction_type numerical
_exptl_absorpt_process_details 'Bruker SADABS'
_exptl_crystal_colour colorless
_exptl_crystal_density_diffrn 1.440
_exptl_crystal_density_meas ?
_exptl_crystal_density_method 'not measured'
_exptl_crystal_description plate
_exptl_crystal_F_000 1152
_exptl_crystal_size_max 0.38
_exptl_crystal_size_mid 0.21
_exptl_crystal_size_min 0.10
_refine_diff_density_max 1.031
_refine_diff_density_min -0.498
_refine_diff_density_rms 0.063
_refine_ls_extinction_method none
_refine_ls_goodness_of_fit_ref 1.039
_refine_ls_hydrogen_treatment constr
_refine_ls_matrix_type full
_refine_ls_number_parameters 575
_refine_ls_number_reflns 12449
_refine_ls_number_restraints 0
_refine_ls_restrained_S_all 1.039
_refine_ls_R_factor_all 0.0256
_refine_ls_R_factor_gt 0.0217
_refine_ls_shift/su_max 0.003
_refine_ls_shift/su_mean 0.000
_refine_ls_structure_factor_coef Fsqd
_refine_ls_weighting_details 'calc w=1/[\s^2^(Fo^2^)+(0.0259P)^2^+1.4294P] where P=(Fo^2^+2Fc^2^)/3'
_refine_ls_weighting_scheme calc
_refine_ls_wR_factor_gt 0.0527
_refine_ls_wR_factor_ref 0.0549
_reflns_number_gt 11172
_reflns_number_total 12449
_reflns_threshold_expression >2sigma(I)
_cod_data_source_file om2001876_si_002.cif
_cod_data_source_block sd42
_cod_depositor_comments
;
The following automatic conversions were performed:

'_symmetry_cell_setting' value 'Triclinic' changed to 'triclinic'
according to /home/saulius/struct/CIF-dictionaries/cif_core.dic
dictionary named 'cif_core.dic' version 2.4.1 from 2010-06-29.

Automatic conversion script
Id: cif_fix_values 1715 2011-07-08 13:25:40Z adriana 

The following automatic conversions were performed:

'_exptl_crystal_density_meas' value 'none' was changed to '?' - the
value is perceived as not measured.

Automatic conversion script
Id: cif_fix_values 3008 2015-01-20 13:52:24Z robertas 
;
_cod_original_sg_symbol_H-M P-1
_cod_database_code 4064584

loop_
_symmetry_equiv_pos_as_xyz
'x, y, z'
'-x, -y, -z'

loop_
_atom_site_label
_atom_site_type_symbol
_atom_site_fract_x
_atom_site_fract_y
_atom_site_fract_z
_atom_site_U_iso_or_equiv
_atom_site_adp_type
_atom_site_occupancy
_atom_site_symmetry_multiplicity
_atom_site_calc_flag
_atom_site_refinement_flags
Te1 Te -0.005112(11) 0.300167(7) 0.762957(6) 0.01886(3) Uani 1 1 d .
Sc1 Sc 0.30252(3) 0.243441(19) 0.707228(17) 0.01514(6) Uani 1 1 d .
O1 O 0.40000(12) 0.29652(7) 0.77705(7) 0.0187(2) Uani 1 1 d .
C1 C 0.2050(3) 0.32480(12) 0.57487(10) 0.0306(4) Uani 1 1 d .
C2 C 0.2204(2) 0.39305(11) 0.59785(10) 0.0225(3) Uani 1 1 d .
C3 C 0.3715(2) 0.38790(11) 0.60153(10) 0.0232(4) Uani 1 1 d .
C4 C 0.4519(2) 0.31512(12) 0.58161(11) 0.0321(5) Uani 1 1 d .
C5 C 0.3475(3) 0.27768(12) 0.56483(10) 0.0354(5) Uani 1 1 d .
H5A H 0.3704 0.2283 0.5492 0.042 Uiso 1 1 calc R
C6 C 0.0649(3) 0.31140(16) 0.55591(13) 0.0504(7) Uani 1 1 d .
H6A H 0.0476 0.3491 0.5015 0.076 Uiso 1 1 calc R
H6B H -0.0184 0.3263 0.5919 0.076 Uiso 1 1 calc R
H6C H 0.0742 0.2500 0.5619 0.076 Uiso 1 1 calc R
C7 C 0.1016(2) 0.46944(12) 0.60198(12) 0.0333(4) Uani 1 1 d .
H7A H 0.1090 0.5193 0.5523 0.050 Uiso 1 1 calc R
H7B H 0.1143 0.4857 0.6455 0.050 Uiso 1 1 calc R
H7C H 0.0043 0.4530 0.6108 0.050 Uiso 1 1 calc R
C8 C 0.4352(2) 0.45554(12) 0.61283(12) 0.0335(4) Uani 1 1 d .
H8A H 0.4217 0.5101 0.5670 0.050 Uiso 1 1 calc R
H8B H 0.5409 0.4345 0.6185 0.050 Uiso 1 1 calc R
H8C H 0.3847 0.4663 0.6603 0.050 Uiso 1 1 calc R
C9 C 0.6170(3) 0.29203(15) 0.56773(15) 0.0524(7) Uani 1 1 d .
H9A H 0.6516 0.3307 0.5154 0.079 Uiso 1 1 calc R
H9B H 0.6450 0.2311 0.5708 0.079 Uiso 1 1 calc R
H9C H 0.6624 0.2993 0.6079 0.079 Uiso 1 1 calc R
C10 C 0.38769(18) 0.10484(10) 0.82012(10) 0.0186(3) Uani 1 1 d .
C11 C 0.49057(18) 0.10090(10) 0.75415(10) 0.0199(3) Uani 1 1 d .
C12 C 0.41270(19) 0.09343(10) 0.69871(10) 0.0199(3) Uani 1 1 d .
C13 C 0.26225(19) 0.09478(10) 0.72885(10) 0.0197(3) Uani 1 1 d .
C14 C 0.24819(18) 0.10208(10) 0.80375(10) 0.0188(3) Uani 1 1 d .
H14A H 0.1588 0.1047 0.8375 0.023 Uiso 1 1 calc R
C15 C 0.4185(2) 0.10331(12) 0.89747(10) 0.0260(4) Uani 1 1 d .
H15A H 0.4261 0.0434 0.9361 0.039 Uiso 1 1 calc R
H15B H 0.3379 0.1418 0.9164 0.039 Uiso 1 1 calc R
H15C H 0.5117 0.1238 0.8904 0.039 Uiso 1 1 calc R
C16 C 0.65651(19) 0.08802(11) 0.74860(12) 0.0269(4) Uani 1 1 d .
H16A H 0.7006 0.0368 0.7340 0.040 Uiso 1 1 calc R
H16B H 0.6863 0.0788 0.7997 0.040 Uiso 1 1 calc R
H16C H 0.6906 0.1401 0.7085 0.040 Uiso 1 1 calc R
C17 C 0.4851(2) 0.07100(11) 0.62797(11) 0.0291(4) Uani 1 1 d .
H17A H 0.5385 0.0104 0.6452 0.044 Uiso 1 1 calc R
H17B H 0.5547 0.1105 0.5976 0.044 Uiso 1 1 calc R
H17C H 0.4095 0.0774 0.5949 0.044 Uiso 1 1 calc R
C18 C 0.1430(2) 0.08228(12) 0.69214(12) 0.0278(4) Uani 1 1 d .
H18A H 0.1366 0.0200 0.7122 0.042 Uiso 1 1 calc R
H18B H 0.1665 0.1028 0.6348 0.042 Uiso 1 1 calc R
H18C H 0.0482 0.1158 0.7055 0.042 Uiso 1 1 calc R
C19 C -0.07680(17) 0.20956(11) 0.87379(10) 0.0198(3) Uani 1 1 d .
C20 C -0.09475(19) 0.22975(12) 0.94151(11) 0.0240(4) Uani 1 1 d .
H20A H -0.0657 0.2813 0.9387 0.029 Uiso 1 1 calc R
C21 C -0.1547(2) 0.17528(13) 1.01320(11) 0.0292(4) Uani 1 1 d .
H21A H -0.1684 0.1906 1.0586 0.035 Uiso 1 1 calc R
C22 C -0.1947(2) 0.09863(13) 1.01861(12) 0.0320(4) Uani 1 1 d .
H22A H -0.2347 0.0612 1.0676 0.038 Uiso 1 1 calc R
C23 C -0.1756(2) 0.07743(13) 0.95199(13) 0.0322(4) Uani 1 1 d .
H23A H -0.2018 0.0248 0.9554 0.039 Uiso 1 1 calc R
C24 C -0.11837(19) 0.13231(12) 0.88014(12) 0.0263(4) Uani 1 1 d .
H24A H -0.1073 0.1173 0.8347 0.032 Uiso 1 1 calc R
C25 C 0.31124(19) 0.35318(12) 0.81840(11) 0.0237(4) Uani 1 1 d .
H25A H 0.2511 0.3193 0.8652 0.028 Uiso 1 1 calc R
H25B H 0.2442 0.4014 0.7832 0.028 Uiso 1 1 calc R
C26 C 0.42104(19) 0.38918(12) 0.84284(12) 0.0255(4) Uani 1 1 d .
H26A H 0.3842 0.3984 0.8932 0.031 Uiso 1 1 calc R
H26B H 0.4421 0.4451 0.8019 0.031 Uiso 1 1 calc R
C27 C 0.5575(2) 0.31723(12) 0.85186(12) 0.0267(4) Uani 1 1 d .
H27A H 0.6485 0.3403 0.8467 0.032 Uiso 1 1 calc R
H27B H 0.5490 0.2686 0.9032 0.032 Uiso 1 1 calc R
C28 C 0.55638(18) 0.28820(12) 0.78420(11) 0.0237(4) Uani 1 1 d .
H28A H 0.6055 0.3260 0.7350 0.028 Uiso 1 1 calc R
H28B H 0.6079 0.2268 0.7957 0.028 Uiso 1 1 calc R
Te2 Te -0.102612(11) 0.327871(7) 0.287316(7) 0.02083(3) Uani 1 1 d .
Sc2 Sc 0.19573(3) 0.292689(19) 0.208649(17) 0.01410(6) Uani 1 1 d .
O2 O 0.29682(12) 0.34532(7) 0.27867(7) 0.0180(2) Uani 1 1 d .
C29 C 0.06823(19) 0.37898(10) 0.08480(9) 0.0192(3) Uani 1 1 d .
C30 C 0.08020(18) 0.44376(10) 0.11378(9) 0.0180(3) Uani 1 1 d .
C31 C 0.23206(18) 0.44510(10) 0.11042(9) 0.0179(3) Uani 1 1 d .
C32 C 0.31600(18) 0.38007(10) 0.08098(9) 0.0189(3) Uani 1 1 d .
C33 C 0.21337(19) 0.34058(10) 0.06441(9) 0.0198(3) Uani 1 1 d .
H33A H 0.2385 0.2955 0.0430 0.024 Uiso 1 1 calc R
C34 C -0.0739(2) 0.36294(12) 0.07052(11) 0.0257(4) Uani 1 1 d .
H34A H -0.1242 0.4166 0.0327 0.038 Uiso 1 1 calc R
H34B H -0.1378 0.3459 0.1203 0.038 Uiso 1 1 calc R
H34C H -0.0522 0.3159 0.0493 0.038 Uiso 1 1 calc R
C35 C -0.04508(19) 0.51010(11) 0.13106(11) 0.0234(4) Uani 1 1 d .
H35A H -0.0642 0.5605 0.0824 0.035 Uiso 1 1 calc R
H35B H -0.0189 0.5294 0.1697 0.035 Uiso 1 1 calc R
H35C H -0.1340 0.4837 0.1524 0.035 Uiso 1 1 calc R
C36 C 0.28975(19) 0.51255(11) 0.12545(10) 0.0221(3) Uani 1 1 d .
H36A H 0.2659 0.5696 0.0836 0.033 Uiso 1 1 calc R
H36B H 0.3972 0.4959 0.1263 0.033 Uiso 1 1 calc R
H36C H 0.2439 0.5163 0.1763 0.033 Uiso 1 1 calc R
C37 C 0.48131(19) 0.36507(12) 0.06074(11) 0.0248(4) Uani 1 1 d .
H37A H 0.5089 0.4156 0.0157 0.037 Uiso 1 1 calc R
H37B H 0.5126 0.3123 0.0473 0.037 Uiso 1 1 calc R
H37C H 0.5299 0.3576 0.1061 0.037 Uiso 1 1 calc R
C38 C 0.30999(19) 0.15090(10) 0.30814(10) 0.0190(3) Uani 1 1 d .
C39 C 0.40537(17) 0.15732(10) 0.23739(9) 0.0168(3) Uani 1 1 d .
C40 C 0.32360(18) 0.15178(10) 0.18263(10) 0.0174(3) Uani 1 1 d .
C41 C 0.17736(18) 0.14392(10) 0.21818(10) 0.0194(3) Uani 1 1 d .
C42 C 0.17078(18) 0.14289(10) 0.29566(10) 0.0197(3) Uani 1 1 d .
H42A H 0.0859 0.1376 0.3332 0.024 Uiso 1 1 calc R
C43 C 0.3489(2) 0.14588(11) 0.38554(10) 0.0243(4) Uani 1 1 d .
H43A H 0.3522 0.0859 0.4237 0.036 Uiso 1 1 calc R
H43B H 0.2740 0.1859 0.4056 0.036 Uiso 1 1 calc R
H43C H 0.4458 0.1625 0.3776 0.036 Uiso 1 1 calc R
C44 C 0.57096(18) 0.15001(11) 0.22627(11) 0.0229(3) Uani 1 1 d .
H44A H 0.6164 0.1036 0.2054 0.034 Uiso 1 1 calc R
H44B H 0.6069 0.1359 0.2770 0.034 Uiso 1 1 calc R
H44C H 0.5972 0.2058 0.1892 0.034 Uiso 1 1 calc R
C45 C 0.3908(2) 0.13765(11) 0.10717(10) 0.0228(3) Uani 1 1 d .
H45A H 0.4502 0.0787 0.1194 0.034 Uiso 1 1 calc R
H45B H 0.4539 0.1811 0.0769 0.034 Uiso 1 1 calc R
H45C H 0.3119 0.1440 0.0761 0.034 Uiso 1 1 calc R
C46 C 0.0556(2) 0.13093(12) 0.18332(12) 0.0268(4) Uani 1 1 d .
H46A H 0.0629 0.0684 0.1945 0.040 Uiso 1 1 calc R
H46B H 0.0650 0.1624 0.1262 0.040 Uiso 1 1 calc R
H46C H -0.0404 0.1536 0.2065 0.040 Uiso 1 1 calc R
C47 C -0.13493(17) 0.21568(11) 0.38884(10) 0.0188(3) Uani 1 1 d .
C48 C -0.2114(2) 0.15536(13) 0.38659(11) 0.0286(4) Uani 1 1 d .
H48A H -0.2536 0.1663 0.3400 0.034 Uiso 1 1 calc R
C49 C -0.2272(2) 0.07964(14) 0.45107(13) 0.0354(5) Uani 1 1 d .
H49A H -0.2798 0.0392 0.4482 0.042 Uiso 1 1 calc R
C50 C -0.1672(2) 0.06245(13) 0.51939(12) 0.0321(4) Uani 1 1 d .
H50A H -0.1769 0.0101 0.5634 0.039 Uiso 1 1 calc R
C51 C -0.0931(2) 0.12229(15) 0.52275(11) 0.0357(5) Uani 1 1 d .
H51A H -0.0521 0.1114 0.5697 0.043 Uiso 1 1 calc R
C52 C -0.0777(2) 0.19828(14) 0.45825(11) 0.0290(4) Uani 1 1 d .
H52A H -0.0269 0.2391 0.4618 0.035 Uiso 1 1 calc R
C53 C 0.21107(19) 0.39261(12) 0.32940(11) 0.0243(4) Uani 1 1 d .
H53A H 0.1610 0.3525 0.3766 0.029 Uiso 1 1 calc R
H53B H 0.1354 0.4407 0.3005 0.029 Uiso 1 1 calc R
C54 C 0.3222(2) 0.42868(12) 0.35270(11) 0.0256(4) Uani 1 1 d .
H54A H 0.2927 0.4312 0.4060 0.031 Uiso 1 1 calc R
H54B H 0.3336 0.4879 0.3146 0.031 Uiso 1 1 calc R
C55 C 0.46377(19) 0.36251(12) 0.35079(11) 0.0237(4) Uani 1 1 d .
H55A H 0.5523 0.3884 0.3439 0.028 Uiso 1 1 calc R
H55B H 0.4659 0.3098 0.3995 0.028 Uiso 1 1 calc R
C56 C 0.45442(18) 0.34118(11) 0.27982(10) 0.0206(3) Uani 1 1 d .
H56A H 0.4944 0.3843 0.2309 0.025 Uiso 1 1 calc R
H56B H 0.5107 0.2820 0.2849 0.025 Uiso 1 1 calc R

loop_
_atom_site_aniso_label
_atom_site_aniso_U_11
_atom_site_aniso_U_22
_atom_site_aniso_U_33
_atom_site_aniso_U_23
_atom_site_aniso_U_13
_atom_site_aniso_U_12
Te1 0.01506(5) 0.01937(6) 0.02099(6) -0.00793(4) -0.00328(4) 0.00132(4)
Sc1 0.01809(14) 0.01132(13) 0.01407(14) -0.00462(11) 0.00008(11) -0.00035(11)
O1 0.0141(5) 0.0183(6) 0.0249(6) -0.0120(5) -0.0007(4) 0.0009(4)
C1 0.0577(13) 0.0186(8) 0.0151(8) -0.0016(7) -0.0096(8) -0.0096(8)
C2 0.0335(9) 0.0143(8) 0.0161(8) -0.0022(6) -0.0038(7) -0.0024(7)
C3 0.0307(9) 0.0148(8) 0.0182(8) -0.0016(6) 0.0012(7) -0.0039(7)
C4 0.0400(11) 0.0182(9) 0.0205(9) 0.0012(7) 0.0124(8) 0.0013(8)
C5 0.0727(15) 0.0139(8) 0.0140(8) -0.0046(7) 0.0036(9) -0.0047(9)
C6 0.090(2) 0.0388(12) 0.0297(11) 0.0007(9) -0.0307(12) -0.0285(13)
C7 0.0355(11) 0.0206(9) 0.0314(10) -0.0007(8) -0.0062(8) 0.0048(8)
C8 0.0433(12) 0.0217(9) 0.0330(10) -0.0021(8) -0.0058(9) -0.0131(8)
C9 0.0473(14) 0.0298(11) 0.0453(13) 0.0044(10) 0.0249(11) 0.0036(10)
C10 0.0218(8) 0.0115(7) 0.0182(8) -0.0027(6) -0.0030(6) 0.0009(6)
C11 0.0192(8) 0.0106(7) 0.0246(8) -0.0036(6) 0.0001(6) 0.0007(6)
C12 0.0255(8) 0.0094(7) 0.0205(8) -0.0038(6) 0.0016(7) -0.0011(6)
C13 0.0236(8) 0.0116(7) 0.0214(8) -0.0040(6) -0.0024(6) -0.0020(6)
C14 0.0193(8) 0.0124(7) 0.0190(8) -0.0020(6) 0.0007(6) -0.0006(6)
C15 0.0317(10) 0.0208(8) 0.0216(9) -0.0042(7) -0.0058(7) -0.0011(7)
C16 0.0184(8) 0.0175(8) 0.0399(11) -0.0087(8) -0.0006(7) 0.0010(6)
C17 0.0422(11) 0.0149(8) 0.0253(9) -0.0089(7) 0.0062(8) -0.0004(7)
C18 0.0318(10) 0.0199(8) 0.0336(10) -0.0085(7) -0.0094(8) -0.0055(7)
C19 0.0123(7) 0.0213(8) 0.0243(8) -0.0080(7) -0.0027(6) 0.0000(6)
C20 0.0215(8) 0.0243(9) 0.0270(9) -0.0103(7) -0.0050(7) -0.0020(7)
C21 0.0262(9) 0.0350(10) 0.0229(9) -0.0080(8) -0.0033(7) -0.0028(8)
C22 0.0217(9) 0.0307(10) 0.0324(10) -0.0021(8) 0.0008(8) -0.0032(7)
C23 0.0207(9) 0.0260(9) 0.0468(12) -0.0108(9) 0.0021(8) -0.0067(7)
C24 0.0170(8) 0.0307(10) 0.0351(10) -0.0177(8) 0.0015(7) -0.0047(7)
C25 0.0164(8) 0.0292(9) 0.0325(10) -0.0222(8) -0.0012(7) 0.0009(7)
C26 0.0200(8) 0.0272(9) 0.0356(10) -0.0187(8) -0.0070(7) -0.0001(7)
C27 0.0191(8) 0.0256(9) 0.0396(11) -0.0161(8) -0.0094(8) 0.0007(7)
C28 0.0136(8) 0.0234(9) 0.0353(10) -0.0137(8) -0.0023(7) -0.0003(6)
Te2 0.01492(5) 0.01872(6) 0.02356(6) -0.00534(4) 0.00400(4) -0.00182(4)
Sc2 0.01375(14) 0.01154(13) 0.01430(14) -0.00373(11) 0.00121(11) -0.00094(10)
O2 0.0157(5) 0.0189(6) 0.0198(6) -0.0095(5) 0.0019(4) -0.0027(4)
C29 0.0234(8) 0.0151(7) 0.0149(7) -0.0019(6) -0.0022(6) -0.0020(6)
C30 0.0200(8) 0.0122(7) 0.0165(7) -0.0018(6) 0.0000(6) -0.0006(6)
C31 0.0217(8) 0.0126(7) 0.0152(7) -0.0024(6) 0.0013(6) -0.0024(6)
C32 0.0207(8) 0.0146(7) 0.0148(7) -0.0015(6) 0.0032(6) -0.0014(6)
C33 0.0261(8) 0.0144(7) 0.0152(7) -0.0042(6) 0.0004(6) -0.0007(6)
C34 0.0280(9) 0.0239(9) 0.0237(9) -0.0053(7) -0.0066(7) -0.0047(7)
C35 0.0225(8) 0.0156(8) 0.0247(9) -0.0040(7) 0.0003(7) 0.0022(6)
C36 0.0239(8) 0.0168(8) 0.0226(8) -0.0044(6) 0.0009(7) -0.0054(6)
C37 0.0227(9) 0.0221(8) 0.0225(9) -0.0052(7) 0.0071(7) -0.0032(7)
C38 0.0230(8) 0.0116(7) 0.0173(8) -0.0030(6) -0.0011(6) 0.0018(6)
C39 0.0174(7) 0.0111(7) 0.0192(8) -0.0054(6) -0.0005(6) 0.0011(6)
C40 0.0203(8) 0.0101(7) 0.0198(8) -0.0054(6) -0.0017(6) 0.0008(6)
C41 0.0204(8) 0.0105(7) 0.0246(8) -0.0042(6) -0.0027(7) -0.0009(6)
C42 0.0206(8) 0.0113(7) 0.0208(8) -0.0022(6) 0.0025(6) -0.0008(6)
C43 0.0334(10) 0.0183(8) 0.0180(8) -0.0055(6) -0.0037(7) 0.0004(7)
C44 0.0168(8) 0.0214(8) 0.0294(9) -0.0109(7) -0.0016(7) 0.0010(6)
C45 0.0279(9) 0.0179(8) 0.0219(8) -0.0095(7) -0.0015(7) 0.0001(7)
C46 0.0247(9) 0.0204(8) 0.0354(10) -0.0080(7) -0.0064(8) -0.0054(7)
C47 0.0132(7) 0.0220(8) 0.0197(8) -0.0081(6) 0.0038(6) -0.0036(6)
C48 0.0268(9) 0.0352(10) 0.0248(9) -0.0056(8) -0.0047(7) -0.0148(8)
C49 0.0352(11) 0.0300(10) 0.0394(11) -0.0065(9) 0.0008(9) -0.0174(9)
C50 0.0228(9) 0.0300(10) 0.0269(10) 0.0017(8) 0.0046(7) -0.0003(7)
C51 0.0299(10) 0.0545(13) 0.0176(9) -0.0072(9) -0.0035(8) -0.0075(9)
C52 0.0297(10) 0.0397(11) 0.0239(9) -0.0150(8) 0.0004(7) -0.0142(8)
C53 0.0207(8) 0.0278(9) 0.0286(9) -0.0182(8) 0.0065(7) -0.0055(7)
C54 0.0239(9) 0.0279(9) 0.0303(9) -0.0176(8) 0.0028(7) -0.0069(7)
C55 0.0217(8) 0.0268(9) 0.0243(9) -0.0110(7) -0.0007(7) -0.0058(7)
C56 0.0148(7) 0.0241(8) 0.0223(8) -0.0089(7) 0.0009(6) -0.0038(6)

loop_
_atom_type_symbol
_atom_type_description
_atom_type_scat_dispersion_real
_atom_type_scat_dispersion_imag
_atom_type_scat_source
C C 0.0033 0.0016 'International Tables Vol C Tables 4.2.6.8 and 6.1.1.4'
H H 0.0000 0.0000 'International Tables Vol C Tables 4.2.6.8 and 6.1.1.4'
O O 0.0106 0.0060 'International Tables Vol C Tables 4.2.6.8 and 6.1.1.4'
Sc Sc 0.2519 0.3716 'International Tables Vol C Tables 4.2.6.8 and 6.1.1.4'
Te Te -0.5308 1.6751 'International Tables Vol C Tables 4.2.6.8 and 6.1.1.4'

loop_
_geom_angle_atom_site_label_1
_geom_angle_atom_site_label_2
_geom_angle_atom_site_label_3
_geom_angle
Cnt1 Sc1 Te1 101.1
Cnt1 Sc1 O1 105.1
Cnt2 Sc1 Te1 109.0
Cnt2 Sc1 O1 106.0
Cnt1 Sc1 Cnt2 134.2
Cnt3 Sc2 Te2 102.0
Cnt3 Sc2 O2 104.9
Cnt4 Sc2 Te2 109.5
Cnt4 Sc2 O2 107.3
Cnt3 Sc2 Cnt4 133.2
C19 Te1 Sc1 112.54(4)
O1 Sc1 C5 126.60(6)
O1 Sc1 C14 103.55(5)
C5 Sc1 C14 124.18(6)
O1 Sc1 C13 133.28(5)
C5 Sc1 C13 90.86(6)
C14 Sc1 C13 33.34(5)
O1 Sc1 C4 93.71(6)
C5 Sc1 C4 33.24(7)
C14 Sc1 C4 144.52(6)
C13 Sc1 C4 115.75(6)
O1 Sc1 C1 127.91(5)
C5 Sc1 C1 32.78(7)
C14 Sc1 C1 126.54(6)
C13 Sc1 C1 98.79(6)
C4 Sc1 C1 54.59(7)
O1 Sc1 C10 78.74(5)
C5 Sc1 C10 130.41(6)
C14 Sc1 C10 32.72(5)
C13 Sc1 C10 54.66(5)
C4 Sc1 C10 127.23(6)
C1 Sc1 C10 152.81(6)
O1 Sc1 C12 121.09(5)
C5 Sc1 C12 77.82(6)
C14 Sc1 C12 54.01(5)
C13 Sc1 C12 32.56(5)
C4 Sc1 C12 90.53(6)
C1 Sc1 C12 101.37(6)
C10 Sc1 C12 53.68(5)
O1 Sc1 C11 88.99(5)
C5 Sc1 C11 99.86(6)
C14 Sc1 C11 53.96(5)
C13 Sc1 C11 54.22(5)
C4 Sc1 C11 96.37(6)
C1 Sc1 C11 129.89(6)
C10 Sc1 C11 32.37(5)
C12 Sc1 C11 32.27(6)
O1 Sc1 C3 77.55(5)
C5 Sc1 C3 53.60(6)
C14 Sc1 C3 176.83(6)
C13 Sc1 C3 144.42(6)
C4 Sc1 C3 32.34(6)
C1 Sc1 C3 53.27(6)
C10 Sc1 C3 145.98(6)
C12 Sc1 C3 122.86(5)
C11 Sc1 C3 123.31(6)
O1 Sc1 C2 96.43(5)
C5 Sc1 C2 53.27(6)
C14 Sc1 C2 150.22(6)
C13 Sc1 C2 130.10(6)
C4 Sc1 C2 53.32(6)
C1 Sc1 C2 32.06(6)
C10 Sc1 C2 175.12(6)
C12 Sc1 C2 130.57(5)
C11 Sc1 C2 149.39(6)
C3 Sc1 C2 31.45(6)
O1 Sc1 Te1 94.46(3)
C5 Sc1 Te1 114.12(6)
C14 Sc1 Te1 80.56(4)
C13 Sc1 Te1 93.37(4)
C4 Sc1 Te1 129.27(5)
C1 Sc1 Te1 81.87(5)
C10 Sc1 Te1 103.47(4)
C12 Sc1 Te1 125.93(4)
C11 Sc1 Te1 133.73(4)
C3 Sc1 Te1 102.37(4)
C2 Sc1 Te1 76.02(4)
C28 O1 C25 109.02(12)
C28 O1 Sc1 127.73(9)
C25 O1 Sc1 123.07(9)
C5 C1 C2 106.97(18)
C5 C1 C6 126.22(19)
C2 C1 C6 126.5(2)
C5 C1 Sc1 70.71(10)
C2 C1 Sc1 76.99(10)
C6 C1 Sc1 122.84(13)
C3 C2 C1 108.76(16)
C3 C2 C7 124.14(17)
C1 C2 C7 126.06(18)
C3 C2 Sc1 74.21(10)
C1 C2 Sc1 70.95(10)
C7 C2 Sc1 130.10(12)
C2 C3 C4 107.92(17)
C2 C3 C8 124.94(16)
C4 C3 C8 126.58(18)
C2 C3 Sc1 74.34(10)
C4 C3 Sc1 69.94(10)
C8 C3 Sc1 128.10(12)
C5 C4 C3 106.89(18)
C5 C4 C9 126.2(2)
C3 C4 C9 126.1(2)
C5 C4 Sc1 71.46(10)
C3 C4 Sc1 77.72(10)
C9 C4 Sc1 124.02(13)
C1 C5 C4 109.46(16)
C1 C5 Sc1 76.51(10)
C4 C5 Sc1 75.31(11)
C14 C10 C11 107.50(15)
C14 C10 C15 124.22(15)
C11 C10 C15 128.03(16)
C14 C10 Sc1 70.81(9)
C11 C10 Sc1 75.08(9)
C15 C10 Sc1 123.98(11)
C10 C11 C12 107.64(15)
C10 C11 C16 127.29(16)
C12 C11 C16 123.98(16)
C10 C11 Sc1 72.55(9)
C12 C11 Sc1 73.25(9)
C16 C11 Sc1 129.13(11)
C13 C12 C11 108.66(15)
C13 C12 C17 126.01(17)
C11 C12 C17 124.41(16)
C13 C12 Sc1 71.26(9)
C11 C12 Sc1 74.48(9)
C17 C12 Sc1 128.92(11)
C12 C13 C14 106.95(15)
C12 C13 C18 126.43(16)
C14 C13 C18 126.38(16)
C12 C13 Sc1 76.18(9)
C14 C13 Sc1 72.33(9)
C18 C13 Sc1 121.35(11)
C10 C14 C13 109.22(15)
C10 C14 Sc1 76.46(9)
C13 C14 Sc1 74.34(9)
C20 C19 C24 118.16(16)
C20 C19 Te1 119.99(13)
C24 C19 Te1 121.65(13)
C21 C20 C19 120.85(17)
C22 C21 C20 120.27(18)
C23 C22 C21 119.32(18)
C22 C23 C24 120.61(18)
C23 C24 C19 120.77(18)
O1 C25 C26 105.86(13)
C25 C26 C27 102.66(14)
C28 C27 C26 102.19(14)
O1 C28 C27 105.11(13)
C47 Te2 Sc2 108.40(4)
O2 Sc2 C42 105.36(5)
O2 Sc2 C33 126.73(5)
C42 Sc2 C33 122.52(6)
O2 Sc2 C32 93.62(5)
C42 Sc2 C32 143.37(6)
C33 Sc2 C32 33.55(6)
O2 Sc2 C41 134.77(5)
C42 Sc2 C41 33.38(6)
C33 Sc2 C41 89.15(6)
C32 Sc2 C41 114.07(6)
O2 Sc2 C38 80.02(5)
C42 Sc2 C38 32.89(6)
C33 Sc2 C38 129.99(5)
C32 Sc2 C38 127.22(5)
C41 Sc2 C38 54.79(6)
O2 Sc2 C29 127.55(5)
C42 Sc2 C29 125.06(6)
C33 Sc2 C29 32.82(5)
C32 Sc2 C29 54.97(5)
C41 Sc2 C29 97.64(5)
C38 Sc2 C29 152.00(6)
O2 Sc2 C31 76.95(5)
C42 Sc2 C31 176.02(5)
C33 Sc2 C31 54.08(5)
C32 Sc2 C31 32.68(5)
C41 Sc2 C31 143.15(6)
C38 Sc2 C31 146.49(6)
C29 Sc2 C31 53.68(5)
O2 Sc2 C40 121.40(5)
C42 Sc2 C40 53.87(5)
C33 Sc2 C40 77.17(5)
C32 Sc2 C40 89.50(5)
C41 Sc2 C40 32.42(5)
C38 Sc2 C40 53.58(5)
C29 Sc2 C40 101.16(5)
C31 Sc2 C40 122.18(5)
O2 Sc2 C30 95.86(5)
C42 Sc2 C30 149.19(6)
C33 Sc2 C30 53.74(5)
C32 Sc2 C30 54.03(5)
C41 Sc2 C30 129.25(6)
C38 Sc2 C30 175.67(6)
C29 Sc2 C30 32.28(5)
C31 Sc2 C30 31.92(5)
C40 Sc2 C30 130.48(5)
O2 Sc2 C39 89.75(5)
C42 Sc2 C39 53.85(5)
C33 Sc2 C39 99.79(5)
C32 Sc2 C39 96.16(5)
C41 Sc2 C39 53.93(5)
C38 Sc2 C39 32.35(5)
C29 Sc2 C39 129.83(5)
C31 Sc2 C39 123.38(5)
C40 Sc2 C39 31.94(5)
C30 Sc2 C39 149.88(5)
O2 Sc2 Te2 92.50(3)
C42 Sc2 Te2 80.64(4)
C33 Sc2 Te2 115.50(4)
C32 Sc2 Te2 130.32(4)
C41 Sc2 Te2 95.06(4)
C38 Sc2 Te2 102.40(4)
C29 Sc2 Te2 83.14(4)
C31 Sc2 Te2 102.61(4)
C40 Sc2 Te2 127.44(4)
C30 Sc2 Te2 76.30(4)
C39 Sc2 Te2 133.14(4)
C56 O2 C53 108.85(12)
C56 O2 Sc2 126.83(9)
C53 O2 Sc2 124.29(9)
C33 C29 C30 107.18(15)
C33 C29 C34 127.14(15)
C30 C29 C34 125.34(15)
C33 C29 Sc2 70.71(9)
C30 C29 Sc2 75.87(9)
C34 C29 Sc2 124.10(11)
C31 C30 C29 108.31(14)
C31 C30 C35 125.08(15)
C29 C30 C35 125.77(15)
C31 C30 Sc2 73.27(9)
C29 C30 Sc2 71.85(9)
C35 C30 Sc2 128.98(11)
C30 C31 C32 108.37(15)
C30 C31 C36 124.38(14)
C32 C31 C36 126.78(15)
C30 C31 Sc2 74.81(9)
C32 C31 Sc2 70.13(9)
C36 C31 Sc2 127.14(11)
C31 C32 C33 106.96(14)
C31 C32 C37 125.88(16)
C33 C32 C37 126.65(15)
C31 C32 Sc2 77.19(9)
C33 C32 Sc2 72.64(9)
C37 C32 Sc2 122.17(11)
C29 C33 C32 109.15(14)
C29 C33 Sc2 76.47(9)
C32 C33 Sc2 73.80(9)
C42 C38 C39 107.36(15)
C42 C38 C43 124.62(15)
C39 C38 C43 127.85(16)
C42 C38 Sc2 70.74(9)
C39 C38 Sc2 76.22(9)
C43 C38 Sc2 122.16(11)
C40 C39 C38 107.86(14)
C40 C39 C44 123.55(15)
C38 C39 C44 127.19(15)
C40 C39 Sc2 73.75(9)
C38 C39 Sc2 71.43(9)
C44 C39 Sc2 131.10(11)
C41 C40 C39 108.46(14)
C41 C40 C45 125.87(15)
C39 C40 C45 124.53(15)
C41 C40 Sc2 70.33(9)
C39 C40 Sc2 74.31(9)
C45 C40 Sc2 130.87(11)
C40 C41 C42 107.07(15)
C40 C41 C46 126.60(16)
C42 C41 C46 126.12(16)
C40 C41 Sc2 77.25(9)
C42 C41 Sc2 71.85(9)
C46 C41 Sc2 120.60(11)
C38 C42 C41 109.24(15)
C38 C42 Sc2 76.37(9)
C41 C42 Sc2 74.77(9)
C52 C47 C48 117.70(16)
C52 C47 Te2 121.90(13)
C48 C47 Te2 120.37(13)
C49 C48 C47 121.12(18)
C50 C49 C48 120.49(19)
C51 C50 C49 118.95(18)
C50 C51 C52 120.56(18)
C47 C52 C51 121.17(18)
O2 C53 C54 105.79(13)
C53 C54 C55 102.63(14)
C56 C55 C54 102.38(14)
O2 C56 C55 105.22(13)

loop_
_geom_bond_atom_site_label_1
_geom_bond_atom_site_label_2
_geom_bond_distance
Sc1 Cnt1 2.230
Sc1 Cnt2 2.213
Sc2 Cnt3 2.216
Sc2 Cnt4 2.218
Te1 C19 2.1294(17)
Te1 Sc1 2.9393(3)
Sc1 O1 2.2407(12)
Sc1 C5 2.4473(18)
Sc1 C14 2.4609(16)
Sc1 C13 2.4868(16)
Sc1 C4 2.4969(18)
Sc1 C1 2.5213(18)
Sc1 C10 2.5332(16)
Sc1 C12 2.5500(16)
Sc1 C11 2.5659(16)
Sc1 C3 2.5974(17)
Sc1 C2 2.5990(16)
O1 C28 1.4626(19)
O1 C25 1.4654(19)
C1 C5 1.404(3)
C1 C2 1.416(2)
C1 C6 1.505(3)
C2 C3 1.408(3)
C2 C7 1.507(2)
C3 C4 1.422(2)
C3 C8 1.499(3)
C4 C5 1.415(3)
C4 C9 1.501(3)
C10 C14 1.408(2)
C10 C11 1.422(2)
C10 C15 1.503(2)
C11 C12 1.422(2)
C11 C16 1.506(2)
C12 C13 1.413(2)
C12 C17 1.501(2)
C13 C14 1.419(2)
C13 C18 1.501(2)
C19 C20 1.394(2)
C19 C24 1.400(2)
C20 C21 1.393(3)
C21 C22 1.389(3)
C22 C23 1.383(3)
C23 C24 1.388(3)
C25 C26 1.519(2)
C26 C27 1.525(2)
C27 C28 1.514(3)
Te2 C47 2.1216(17)
Te2 Sc2 2.9420(3)
Sc2 O2 2.2589(12)
Sc2 C42 2.4502(16)
Sc2 C33 2.4583(16)
Sc2 C32 2.4733(16)
Sc2 C41 2.4880(16)
Sc2 C38 2.5224(16)
Sc2 C29 2.5322(16)
Sc2 C31 2.5644(16)
Sc2 C40 2.5771(15)
Sc2 C30 2.5841(16)
Sc2 C39 2.5844(15)
O2 C56 1.4636(19)
O2 C53 1.4708(19)
C29 C33 1.412(2)
C29 C30 1.423(2)
C29 C34 1.505(2)
C30 C31 1.416(2)
C30 C35 1.500(2)
C31 C32 1.420(2)
C31 C36 1.500(2)
C32 C33 1.424(2)
C32 C37 1.507(2)
C38 C42 1.409(2)
C38 C39 1.424(2)
C38 C43 1.510(2)
C39 C40 1.420(2)
C39 C44 1.507(2)
C40 C41 1.417(2)
C40 C45 1.506(2)
C41 C42 1.419(2)
C41 C46 1.504(2)
C47 C52 1.384(2)
C47 C48 1.390(2)
C48 C49 1.385(3)
C49 C50 1.380(3)
C50 C51 1.376(3)
C51 C52 1.387(3)
C53 C54 1.517(2)
C54 C55 1.523(2)
C55 C56 1.513(2)
